data_4104802
loop_
_publ_author_name
'Madhab C. Das'
'Parimal K. Bharadwaj'

_publ_section_title
;
 A Porous Coordination Polymer Exhibiting Reversible Single-Crystal to
 Single-Crystal Substitution Reactions at Mn(II) Centers by Nitrile Guest
 Molecules
;
_journal_name_full 'Journal of the American Chemical Society'
_journal_page_first 10942
_journal_page_last 10949
_journal_paper_doi 10.1021/ja9006035
_journal_volume 131
_journal_year 2009
_chemical_formula_sum 'C34 H46 Mn2 N6 O15'
_chemical_formula_weight 888.65
_chemical_name_systematic
;
 ?
;
_space_group_IT_number 15
_symmetry_cell_setting monoclinic
_symmetry_space_group_name_Hall '-C 2yc'
_symmetry_space_group_name_H-M 'C 1 2/c 1'
_atom_sites_solution_hydrogens geom
_atom_sites_solution_primary direct
_atom_sites_solution_secondary difmap
_audit_creation_method SHELXL-97
_cell_angle_alpha 90.00
_cell_angle_beta 111.808(4)
_cell_angle_gamma 90.00
_cell_formula_units_Z 4
_cell_length_a 18.343(6)
_cell_length_b 15.054(4)
_cell_length_c 16.343(5)
_cell_measurement_temperature 100(1)
_cell_measurement_theta_max 28.3
_cell_measurement_theta_min 2.4
_cell_volume 4190(2)
_computing_cell_refinement 'SAINT 6.45 ( Bruker, 2003)'
_computing_data_collection 'SMART 5.628 (Bruker, 2003)'
_computing_data_reduction 'SAINT 6.45  (Bruker, 2003)'
_computing_molecular_graphics 'Diamond 2.1e'
_computing_structure_refinement 'SHELXL-97 (Sheldrick, 1997)'
_computing_structure_solution SIR-97
_diffrn_ambient_temperature 100(1)
_diffrn_measured_fraction_theta_full 0.987
_diffrn_measured_fraction_theta_max 0.987
_diffrn_radiation_monochromator graphite
_diffrn_radiation_source 'fine-focus sealed tube'
_diffrn_radiation_type MoK\a
_diffrn_radiation_wavelength 0.71069
_diffrn_reflns_av_R_equivalents 0.0556
_diffrn_reflns_av_sigmaI/netI 0.0650
_diffrn_reflns_limit_h_max 19
_diffrn_reflns_limit_h_min -24
_diffrn_reflns_limit_k_max 19
_diffrn_reflns_limit_k_min -19
_diffrn_reflns_limit_l_max 21
_diffrn_reflns_limit_l_min -10
_diffrn_reflns_number 13472
_diffrn_reflns_theta_full 28.31
_diffrn_reflns_theta_max 28.31
_diffrn_reflns_theta_min 2.39
_exptl_absorpt_coefficient_mu 0.674
_exptl_absorpt_correction_T_max 0.8940
_exptl_absorpt_correction_T_min 0.8769
_exptl_absorpt_correction_type empirical
_exptl_absorpt_process_details 'SADABAS 2.10 (Bruker 2003)'
_exptl_crystal_colour 'pale yellow'
_exptl_crystal_density_diffrn 1.409
_exptl_crystal_description block
_exptl_crystal_F_000 1848
_exptl_crystal_size_max 0.19
_exptl_crystal_size_mid 0.18
_exptl_crystal_size_min 0.16
_refine_diff_density_max 0.743
_refine_diff_density_min -0.416
_refine_diff_density_rms 0.163
_refine_ls_extinction_method none
_refine_ls_goodness_of_fit_ref 1.065
_refine_ls_hydrogen_treatment constr
_refine_ls_matrix_type full
_refine_ls_number_parameters 240
_refine_ls_number_reflns 5155
_refine_ls_number_restraints 0
_refine_ls_restrained_S_all 1.065
_refine_ls_R_factor_all 0.1019
_refine_ls_R_factor_gt 0.0633
_refine_ls_shift/su_max 0.000
_refine_ls_shift/su_mean 0.000
_refine_ls_structure_factor_coef Fsqd
_refine_ls_weighting_details 'calc w=1/[\s^2^(Fo^2^)+(0.1705P)^2^+1.6654P] where P=(Fo^2^+2Fc^2^)/3'
_refine_ls_weighting_scheme calc
_refine_ls_wR_factor_gt 0.1515
_refine_ls_wR_factor_ref 0.2186
_reflns_number_gt 2970
_reflns_number_total 5155
_reflns_threshold_expression >2sigma(I)
_cod_data_source_file ja9006035_si_002_10.cif
_cod_data_source_block complex5'
_cod_database_code 4104802

loop_
_symmetry_equiv_pos_as_xyz
'x, y, z'
'-x, y, -z+1/2'
'x+1/2, y+1/2, z'
'-x+1/2, y+1/2, -z+1/2'
'-x, -y, -z'
'x, -y, z-1/2'
'-x+1/2, -y+1/2, -z'
'x+1/2, -y+1/2, z-1/2'

loop_
_atom_site_label
_atom_site_type_symbol
_atom_site_fract_x
_atom_site_fract_y
_atom_site_fract_z
_atom_site_U_iso_or_equiv
_atom_site_adp_type
_atom_site_occupancy
_atom_site_symmetry_multiplicity
_atom_site_calc_flag
_atom_site_refinement_flags
Mn1 Mn 0.27551(7) 0.10879(6) 0.54688(6) 0.0326(4) Uani 1 1 d .
O3 O 0.2863(3) 0.0252(3) 0.6638(3) 0.0318(13) Uani 1 1 d .
O4 O 0.2591(3) -0.0431(3) 0.5360(3) 0.0327(13) Uani 1 1 d .
O1 O 0.2535(3) 0.1330(3) 0.4119(3) 0.0290(12) Uani 1 1 d .
C6 C 0.2250(5) 0.2008(4) 0.2742(4) 0.0359(15) Uani 1 1 d .
O2 O 0.3028(3) 0.2334(3) 0.6086(3) 0.0382(12) Uani 1 1 d .
C2 C 0.2022(4) 0.2800(5) 0.1362(4) 0.0369(16) Uani 1 1 d .
N2 N 0.1828(4) 0.3550(4) 0.0853(4) 0.0426(15) Uani 1 1 d .
H2 H 0.1908 0.3560 0.0366 0.051 Uiso 1 1 calc R
C4 C 0.2461(5) -0.1267(4) 0.6548(4) 0.0355(16) Uani 1 1 d .
N1 N 0.4041(4) 0.0914(4) 0.5688(4) 0.0319(13) Uani 1 1 d .
C5 C 0.2468(4) 0.1256(4) 0.2406(4) 0.0328(15) Uani 1 1 d .
H5 H 0.2619 0.0746 0.2748 0.039 Uiso 1 1 calc R
C8 C 0.2658(5) -0.0434(5) 0.6166(4) 0.0374(16) Uani 1 1 d .
C11 C 0.5644(5) 0.0771(4) 0.5963(5) 0.0394(16) Uani 1 1 d .
C1 C 0.2021(4) 0.2779(4) 0.2224(4) 0.0362(16) Uani 1 1 d .
H1 H 0.1867 0.3280 0.2452 0.043 Uiso 1 1 calc R
C7 C 0.2253(4) 0.2009(4) 0.3661(4) 0.0323(15) Uani 1 1 d .
C14 C 0.1497(5) 0.4318(5) 0.1100(5) 0.0416(17) Uani 1 1 d .
H14A H 0.1559 0.4822 0.0762 0.055 Uiso 1 1 calc R
H14B H 0.1792 0.4444 0.1717 0.055 Uiso 1 1 calc R
C3 C 0.2232(5) -0.2023(5) 0.6033(5) 0.0393(16) Uani 1 1 d .
H3 H 0.2218 -0.2014 0.5458 0.077 Uiso 1 1 calc R
OW1 O 0.1492(4) 0.1213(5) 0.5232(5) 0.029(2) Uani 1 1 d .
C12 C 0.5303(6) 0.0244(7) 0.6395(6) 0.035(3) Uani 1 1 d .
H12 H 0.5601 -0.0174 0.6801 0.081 Uiso 1 1 calc R
C10 C 0.5153(6) 0.1363(6) 0.5350(7) 0.051(3) Uani 1 1 d .
H10 H 0.5349 0.1720 0.5015 0.080 Uiso 1 1 calc R
C13 C 0.4510(6) 0.0331(7) 0.6231(6) 0.038(3) Uani 1 1 d .
H13 H 0.4293 -0.0050 0.6526 0.086 Uiso 1 1 calc R
C9 C 0.4382(6) 0.1413(6) 0.5248(7) 0.036(3) Uani 1 1 d .
H9 H 0.4068 0.1823 0.4844 0.076 Uiso 1 1 calc R
N3 N 0.1105(7) 0.1536(18) 0.7686(16) 0.054(7) Uani 1 1 d .
C17 C 0.1141(18) 0.162(3) 0.8521(19) 0.032(7) Uani 1 1 d .
H17 H 0.1278 0.1119 0.8880 0.087 Uiso 1 1 calc R
O5 O 0.1002(13) 0.233(3) 0.8849(15) 0.046(4) Uani 1 1 d .
C16 C 0.0907(15) 0.229(3) 0.709(3) 0.063(7) Uani 1 1 d .
H16A H 0.0978 0.2133 0.6552 0.091 Uiso 1 1 calc R
H16B H 0.1242 0.2784 0.7359 0.091 Uiso 1 1 calc R
H16C H 0.0369 0.2457 0.6954 0.091 Uiso 1 1 calc R
C15 C 0.1318(19) 0.069(2) 0.740(3) 0.060(5) Uani 1 1 d .
H15A H 0.1338 0.0763 0.6823 0.074 Uiso 1 1 calc R
H15B H 0.0932 0.0252 0.7374 0.074 Uiso 1 1 calc R
H15C H 0.1823 0.0508 0.7806 0.074 Uiso 1 1 calc R
OW2 O -0.0155(13) 0.113(2) 0.4173(13) 0.052(6) Uani 1 1 d .
OW3 O 0.0000 0.135(3) 0.2500 0.061(8) Uani 1 2 d S

loop_
_atom_site_aniso_label
_atom_site_aniso_U_11
_atom_site_aniso_U_22
_atom_site_aniso_U_33
_atom_site_aniso_U_23
_atom_site_aniso_U_13
_atom_site_aniso_U_12
Mn1 0.0561(7) 0.0256(5) 0.0230(5) 0.0015(4) 0.0169(4) 0.0005(5)
O3 0.046(4) 0.026(2) 0.029(3) 0.0009(19) 0.019(2) -0.004(2)
O4 0.049(4) 0.029(3) 0.024(2) -0.002(2) 0.019(2) -0.003(3)
O1 0.041(3) 0.032(2) 0.019(2) 0.0015(18) 0.017(2) 0.006(2)
C6 0.062(5) 0.028(3) 0.021(3) 0.005(2) 0.020(3) 0.002(3)
O2 0.068(4) 0.026(2) 0.027(2) -0.0028(18) 0.025(2) 0.004(2)
C2 0.052(4) 0.035(3) 0.025(3) 0.005(3) 0.016(3) 0.002(3)
N2 0.074(5) 0.036(3) 0.029(3) 0.006(2) 0.032(3) 0.011(3)
C4 0.061(5) 0.029(3) 0.023(3) -0.004(2) 0.023(3) -0.007(3)
N1 0.048(4) 0.029(3) 0.022(3) 0.001(2) 0.016(3) 0.004(3)
C5 0.057(4) 0.025(3) 0.023(3) 0.001(2) 0.022(3) 0.001(3)
C8 0.056(5) 0.037(3) 0.022(3) 0.002(3) 0.021(3) -0.005(3)
C11 0.051(5) 0.026(3) 0.036(4) 0.007(3) 0.011(3) -0.001(3)
C1 0.058(5) 0.028(3) 0.030(3) 0.000(3) 0.024(3) 0.004(3)
C7 0.058(4) 0.025(3) 0.017(3) 0.001(2) 0.017(3) -0.003(3)
C14 0.068(5) 0.030(3) 0.033(4) 0.007(3) 0.027(3) 0.003(3)
C3 0.056(5) 0.037(3) 0.029(3) -0.004(3) 0.021(3) -0.004(3)
OW1 0.045(5) 0.023(6) 0.021(6) 0.002(4) 0.014(4) -0.002(4)
C12 0.048(6) 0.024(7) 0.032(5) 0.008(5) 0.015(4) 0.002(5)
C10 0.068(6) 0.049(5) 0.029(6) 0.008(5) 0.011(5) -0.003(5)
C13 0.047(6) 0.026(8) 0.032(6) 0.009(6) 0.006(5) 0.002(5)
C9 0.046(6) 0.032(5) 0.028(7) 0.002(5) 0.012(5) -0.002(4)
N3 0.066(5) 0.046(5) 0.037(5) 0.006(4) 0.003(4) -0.002(4)
C17 0.046(6) 0.023(6) 0.021(6) -0.004(7) 0.007(7) -0.002(7)
O5 0.063(8) 0.048(7) 0.021(8) 0.015(9) 0.009(9) -0.001(9)
C16 0.082(6) 0.058(6) 0.036(6) 0.014(7) 0.007(8) -0.002(7)
C15 0.073(4) 0.052(5) 0.042(4) 0.016(7) 0.008(6) -0.002(7)
OW2 0.077(7) 0.046(6) 0.023(7) 0.013(8) 0.006(7) -0.002(8)
OW3 0.076(7) 0.058(7) 0.035(7) 0.021(8) 0.005(8) 0.003(8)

loop_
_atom_type_symbol
_atom_type_description
_atom_type_scat_dispersion_real
_atom_type_scat_dispersion_imag
_atom_type_scat_source
C C 0.0033 0.0016 'International Tables Vol C Tables 4.2.6.8 and 6.1.1.4'
H H 0.0000 0.0000 'International Tables Vol C Tables 4.2.6.8 and 6.1.1.4'
N N 0.0061 0.0033 'International Tables Vol C Tables 4.2.6.8 and 6.1.1.4'
O O 0.0106 0.0060 'International Tables Vol C Tables 4.2.6.8 and 6.1.1.4'
Mn Mn 0.3368 0.7283 'International Tables Vol C Tables 4.2.6.8 and 6.1.1.4'

loop_
_geom_angle_atom_site_label_1
_geom_angle_atom_site_label_2
_geom_angle_atom_site_label_3
_geom_angle
_geom_angle_site_symmetry_1
_geom_angle_site_symmetry_3
O2 Mn1 O1 105.37(18) . .
O2 Mn1 OW1 93.2(2) . .
O1 Mn1 OW1 91.2(2) . .
O2 Mn1 O3 99.38(17) . .
O1 Mn1 O3 155.24(18) . .
OW1 Mn1 O3 87.2(3) . .
O2 Mn1 N1 88.7(2) . .
O1 Mn1 N1 88.2(2) . .
OW1 Mn1 N1 178.0(2) . .
O3 Mn1 N1 92.5(2) . .
O2 Mn1 O4 157.56(17) . .
O1 Mn1 O4 96.96(17) . .
OW1 Mn1 O4 88.4(3) . .
O3 Mn1 O4 58.32(16) . .
N1 Mn1 O4 89.8(2) . .
O2 Mn1 C8 128.39(19) . .
O1 Mn1 C8 126.22(19) . .
OW1 Mn1 C8 85.0(3) . .
O3 Mn1 C8 29.03(18) . .
N1 Mn1 C8 93.8(2) . .
O4 Mn1 C8 29.47(17) . .
C8 O3 Mn1 91.5(4) . .
C8 O4 Mn1 87.9(4) . .
C7 O1 Mn1 129.4(4) . .
C5 C6 C1 120.2(6) . .
C5 C6 C7 120.4(5) . .
C1 C6 C7 119.4(6) . .
C7 O2 Mn1 143.9(5) 7_556 .
N2 C2 C3 120.2(6) . 6
N2 C2 C1 122.0(6) . .
C3 C2 C1 117.9(6) 6 .
C2 N2 C14 122.4(6) . .
C2 N2 H2 118.8 . .
C14 N2 H2 118.8 . .
C3 C4 C5 120.5(6) . 6_556
C3 C4 C8 119.9(6) . .
C5 C4 C8 119.6(6) 6_556 .
C13 N1 C9 114.6(7) . .
C13 N1 Mn1 124.4(6) . .
C9 N1 Mn1 121.0(5) . .
C6 C5 C4 119.6(6) . 6
C6 C5 H5 120.2 . .
C4 C5 H5 120.2 6 .
O3 C8 O4 121.4(6) . .
O3 C8 C4 119.5(6) . .
O4 C8 C4 119.0(6) . .
O3 C8 Mn1 59.4(3) . .
O4 C8 Mn1 62.6(3) . .
C4 C8 Mn1 170.2(6) . .
C12 C11 C10 116.6(8) . .
C12 C11 C14 121.7(7) . 8_556
C10 C11 C14 121.6(7) . 8_556
C6 C1 C2 120.6(6) . .
C6 C1 H1 119.7 . .
C2 C1 H1 119.7 . .
O2 C7 O1 124.9(6) 7_556 .
O2 C7 C6 118.8(5) 7_556 .
O1 C7 C6 116.2(6) . .
N2 C14 C11 114.4(6) . 8_455
N2 C14 H14A 108.7 . .
C11 C14 H14A 108.7 8_455 .
N2 C14 H14B 108.7 . .
C11 C14 H14B 108.6 8_455 .
H14A C14 H14B 107.6 . .
C4 C3 C2 121.2(6) . 6_556
C4 C3 H3 119.4 . .
C2 C3 H3 119.4 6_556 .
C11 C12 C13 119.8(8) . .
C11 C12 H12 120.1 . .
C13 C12 H12 120.1 . .
C9 C10 C11 119.2(8) . .
C9 C10 H10 120.4 . .
C11 C10 H10 120.4 . .
N1 C13 C12 124.8(8) . .
N1 C13 H13 117.6 . .
C12 C13 H13 117.6 . .
N1 C9 C10 124.8(8) . .
N1 C9 H9 117.6 . .
C10 C9 H9 117.6 . .
C17 N3 C16 121.0(16) . .
C17 N3 C15 119.4(17) . .
C16 N3 C15 119.5(17) . .
O5 C17 N3 125(3) . .
O5 C17 H17 117.6 . .
N3 C17 H17 117.8 . .
N3 C16 H16A 109.4 . .
N3 C16 H16B 109.5 . .
H16A C16 H16B 109.5 . .
N3 C16 H16C 109.6 . .
H16A C16 H16C 109.5 . .
H16B C16 H16C 109.5 . .
N3 C15 H15A 109.7 . .
N3 C15 H15B 109.5 . .
H15A C15 H15B 109.5 . .
N3 C15 H15C 109.3 . .
H15A C15 H15C 109.5 . .
H15B C15 H15C 109.5 . .

loop_
_geom_bond_atom_site_label_1
_geom_bond_atom_site_label_2
_geom_bond_distance
_geom_bond_site_symmetry_2
Mn1 O2 2.100(4) .
Mn1 O1 2.121(4) .
Mn1 OW1 2.211(8) .
Mn1 O3 2.234(5) .
Mn1 N1 2.266(7) .
Mn1 O4 2.305(5) .
Mn1 C8 2.594(7) .
O3 C8 1.259(8) .
O4 C8 1.277(7) .
O1 C7 1.259(7) .
C6 C5 1.380(9) .
C6 C1 1.406(9) .
C6 C7 1.501(8) .
O2 C7 1.255(8) 7_556
C2 N2 1.368(8) .
C2 C3 1.400(10) 6
C2 C1 1.410(9) .
N2 C14 1.432(9) .
N2 H2 0.8600 .
C4 C3 1.385(9) .
C4 C5 1.397(8) 6_556
C4 C8 1.503(9) .
N1 C13 1.315(10) .
N1 C9 1.342(11) .
C5 C4 1.397(8) 6
C5 H5 0.9300 .
C11 C12 1.361(11) .
C11 C10 1.392(11) .
C11 C14 1.501(11) 8_556
C1 H1 0.9300 .
C7 O2 1.255(8) 7_556
C14 C11 1.501(11) 8_455
C14 H14A 0.9700 .
C14 H14B 0.9700 .
C3 C2 1.400(10) 6_556
C3 H3 0.9300 .
C12 C13 1.383(13) .
C12 H12 0.9300 .
C10 C9 1.365(14) .
C10 H10 0.9300 .
C13 H13 0.9300 .
C9 H9 0.9300 .
N3 C17 1.35(4) .
N3 C16 1.45(5) .
N3 C15 1.46(4) .
C17 O5 1.26(6) .
C17 H17 0.9300 .
C16 H16A 0.9600 .
C16 H16B 0.9600 .
C16 H16C 0.9600 .
C15 H15A 0.9600 .
C15 H15B 0.9600 .
C15 H15C 0.9600 .

loop_
_geom_torsion_atom_site_label_1
_geom_torsion_atom_site_label_2
_geom_torsion_atom_site_label_3
_geom_torsion_atom_site_label_4
_geom_torsion
_geom_torsion_site_symmetry_1
_geom_torsion_site_symmetry_4
O2 Mn1 O3 C8 177.6(5) . .
O1 Mn1 O3 C8 -2.1(8) . .
OW1 Mn1 O3 C8 84.8(5) . .
N1 Mn1 O3 C8 -93.3(5) . .
O4 Mn1 O3 C8 -5.1(4) . .
O2 Mn1 O4 C8 11.9(8) . .
O1 Mn1 O4 C8 -173.7(4) . .
OW1 Mn1 O4 C8 -82.7(5) . .
O3 Mn1 O4 C8 5.0(4) . .
N1 Mn1 O4 C8 98.1(4) . .
O2 Mn1 O1 C7 -31.3(7) . .
OW1 Mn1 O1 C7 62.4(6) . .
O3 Mn1 O1 C7 148.4(6) . .
N1 Mn1 O1 C7 -119.5(6) . .
O4 Mn1 O1 C7 151.0(6) . .
C8 Mn1 O1 C7 147.1(6) . .
O1 Mn1 O2 C7 95.1(7) . 7_556
OW1 Mn1 O2 C7 3.0(7) . 7_556
O3 Mn1 O2 C7 -84.8(7) . 7_556
N1 Mn1 O2 C7 -177.1(7) . 7_556
O4 Mn1 O2 C7 -90.7(9) . 7_556
C8 Mn1 O2 C7 -83.2(7) . 7_556
C3 C2 N2 C14 170.4(7) 6 .
C1 C2 N2 C14 -9.7(11) . .
O2 Mn1 N1 C13 111.7(8) . .
O1 Mn1 N1 C13 -142.9(8) . .
O3 Mn1 N1 C13 12.3(8) . .
O4 Mn1 N1 C13 -45.9(8) . .
C8 Mn1 N1 C13 -16.7(8) . .
O2 Mn1 N1 C9 -69.0(7) . .
O1 Mn1 N1 C9 36.4(7) . .
O3 Mn1 N1 C9 -168.4(7) . .
O4 Mn1 N1 C9 133.3(7) . .
C8 Mn1 N1 C9 162.6(7) . .
C1 C6 C5 C4 0.2(11) . 6
C7 C6 C5 C4 180.0(7) . 6
Mn1 O3 C8 O4 9.2(8) . .
Mn1 O3 C8 C4 -168.7(6) . .
Mn1 O4 C8 O3 -8.9(7) . .
Mn1 O4 C8 C4 169.0(6) . .
C3 C4 C8 O3 179.7(7) . .
C5 C4 C8 O3 3.4(11) 6_556 .
C3 C4 C8 O4 1.8(11) . .
C5 C4 C8 O4 -174.6(7) 6_556 .
O2 Mn1 C8 O3 -3.1(6) . .
O1 Mn1 C8 O3 178.9(4) . .
OW1 Mn1 C8 O3 -93.2(5) . .
N1 Mn1 C8 O3 88.3(5) . .
O4 Mn1 C8 O3 171.2(7) . .
O2 Mn1 C8 O4 -174.2(4) . .
O1 Mn1 C8 O4 7.7(5) . .
OW1 Mn1 C8 O4 95.6(5) . .
O3 Mn1 C8 O4 -171.2(7) . .
N1 Mn1 C8 O4 -82.8(4) . .
C5 C6 C1 C2 -1.0(12) . .
C7 C6 C1 C2 179.2(7) . .
N2 C2 C1 C6 -177.8(7) . .
C3 C2 C1 C6 2.1(11) 6 .
Mn1 O1 C7 O2 -7.4(11) . 7_556
Mn1 O1 C7 C6 173.7(5) . .
C5 C6 C7 O2 -172.3(7) . 7_556
C1 C6 C7 O2 7.6(10) . 7_556
C5 C6 C7 O1 6.7(10) . .
C1 C6 C7 O1 -173.5(7) . .
C2 N2 C14 C11 -76.2(9) . 8_455
C5 C4 C3 C2 -1.7(12) 6_556 6_556
C8 C4 C3 C2 -178.0(7) . 6_556
C10 C11 C12 C13 -1.7(15) . .
C14 C11 C12 C13 -178.2(9) 8_556 .
C12 C11 C10 C9 3.0(14) . .
C14 C11 C10 C9 179.6(8) 8_556 .
C9 N1 C13 C12 3.4(15) . .
Mn1 N1 C13 C12 -177.3(8) . .
C11 C12 C13 N1 -1.7(18) . .
C13 N1 C9 C10 -1.8(15) . .
Mn1 N1 C9 C10 178.9(8) . .
C11 C10 C9 N1 -1.4(17) . .
C16 N3 C17 O5 1(3) . .
C15 N3 C17 O5 177(2) . .
